data_7008746
loop_
_publ_author_name
'Aguado, Javier E.'
'Canales, Silvia'
'Gimeno, M Concepci\'on'
'Jones, Peter G.'
'Laguna, Antonio'
'Villacampa, M. Dolores'

_publ_section_title
;
 Group 11 complexes with unsymmetrical P,S and P,Se disubstituted
 ferrocene ligands.
;
_journal_issue 18
_journal_name_full 'Dalton transactions (Cambridge, England : 2003)'
_journal_page_first 3005
_journal_page_last 3015
_journal_paper_doi 10.1039/b507058a
_journal_year 2005
_chemical_formula_sum 'C37 H30 Au F5 Fe P S'
_chemical_formula_weight 885.46
_chemical_name_systematic
;
?
;
_space_group_IT_number 15
_symmetry_cell_setting monoclinic
_symmetry_space_group_name_Hall '-C 2yc'
_symmetry_space_group_name_H-M 'C 1 2/c 1'
_atom_sites_solution_hydrogens geom
_atom_sites_solution_primary direct
_atom_sites_solution_secondary difmap
_audit_creation_method SHELXL-97
_cell_angle_alpha 90.00
_cell_angle_beta 132.70(3)
_cell_angle_gamma 90.00
_cell_formula_units_Z 8
_cell_length_a 31.212(6)
_cell_length_b 12.970(3)
_cell_length_c 22.518(5)
_cell_measurement_reflns_used 54
_cell_measurement_temperature 173(2)
_cell_measurement_theta_max 15
_cell_measurement_theta_min 9
_cell_volume 6699(4)
_computing_cell_refinement Dif4
_computing_data_collection Dif4
_computing_data_reduction REdu4
_computing_molecular_graphics 'Siemens xp'
_computing_publication_material 'SHELXL-97 (Sheldrick, 1997)'
_computing_structure_refinement 'SHELXL-97 (Sheldrick, 1997)'
_computing_structure_solution 'SHELXS-97 (Sheldrick, 1990)'
_diffrn_ambient_temperature 173(2)
_diffrn_measured_fraction_theta_full 0.995
_diffrn_measured_fraction_theta_max 0.995
_diffrn_measurement_device_type 'Siemens Stoe AED-2'
_diffrn_measurement_method Omega/theta
_diffrn_radiation_monochromator graphite
_diffrn_radiation_source 'fine-focus sealed tube'
_diffrn_radiation_type MoK\a
_diffrn_radiation_wavelength 0.71073
_diffrn_reflns_av_R_equivalents 0.0261
_diffrn_reflns_av_sigmaI/netI 0.0418
_diffrn_reflns_limit_h_max 37
_diffrn_reflns_limit_h_min -27
_diffrn_reflns_limit_k_max 2
_diffrn_reflns_limit_k_min -15
_diffrn_reflns_limit_l_max 0
_diffrn_reflns_limit_l_min -26
_diffrn_reflns_number 7063
_diffrn_reflns_theta_full 25.06
_diffrn_reflns_theta_max 25.06
_diffrn_reflns_theta_min 3.63
_diffrn_standards_interval_time 60
_diffrn_standards_number 3
_exptl_absorpt_coefficient_mu 4.972
_exptl_absorpt_correction_T_max 0.767
_exptl_absorpt_correction_T_min 0.694
_exptl_absorpt_correction_type psi-scan
_exptl_crystal_colour orange
_exptl_crystal_density_diffrn 1.756
_exptl_crystal_density_method 'not measured'
_exptl_crystal_description prism
_exptl_crystal_F_000 3464
_exptl_crystal_size_max 0.49
_exptl_crystal_size_mid 0.27
_exptl_crystal_size_min 0.23
_refine_diff_density_max 1.012
_refine_diff_density_min -1.201
_refine_diff_density_rms 0.112
_refine_ls_extinction_method none
_refine_ls_goodness_of_fit_ref 1.007
_refine_ls_hydrogen_treatment mixed
_refine_ls_matrix_type full
_refine_ls_number_parameters 413
_refine_ls_number_reflns 5916
_refine_ls_number_restraints 85
_refine_ls_restrained_S_all 1.001
_refine_ls_R_factor_all 0.0657
_refine_ls_R_factor_gt 0.0345
_refine_ls_shift/su_max 0.000
_refine_ls_shift/su_mean 0.000
_refine_ls_structure_factor_coef Fsqd
_refine_ls_weighting_details 'calc w=1/[\s^2^(Fo^2^)+(0.0433P)^2^+8.3826P] where P=(Fo^2^+2Fc^2^)/3'
_refine_ls_weighting_scheme calc
_refine_ls_wR_factor_gt 0.0728
_refine_ls_wR_factor_ref 0.0826
_reflns_number_gt 3999
_reflns_number_total 5916
_reflns_threshold_expression >2sigma(I)
_cod_data_source_file b507058a.txt
_cod_data_source_block lola28(complex4)
_cod_depositor_comments
;
The following automatic conversions were performed:
'_symmetry_cell_setting' value 'Monoclinic' changed to 'monoclinic'
according to '/home/saulius/struct/CIF-dictionaries/cif_core.dic'
dictionary named 'cif_core.dic' version 2.4.1 from
2010-06-29.

'_exptl_absorpt_correction_type' value 'Psi-scan' changed to
'psi-scan' according to
'/home/saulius/struct/CIF-dictionaries/cif_core.dic' dictionary named
'cif_core.dic' version 2.4.1 from 2010-06-29.

Automatic conversion script
Id: cif_fix_enum 1527 2010-12-29 10:47:43Z saulius 
;
_cod_original_cell_volume 6699(3)
_cod_original_sg_symbol_H-M C2/c
_cod_database_code 7008746

loop_
_symmetry_equiv_pos_as_xyz
'x, y, z'
'-x, y, -z+1/2'
'x+1/2, y+1/2, z'
'-x+1/2, y+1/2, -z+1/2'
'-x, -y, -z'
'x, -y, z-1/2'
'-x+1/2, -y+1/2, -z'
'x+1/2, -y+1/2, z-1/2'

loop_
_atom_site_label
_atom_site_type_symbol
_atom_site_fract_x
_atom_site_fract_y
_atom_site_fract_z
_atom_site_U_iso_or_equiv
_atom_site_adp_type
_atom_site_occupancy
_atom_site_symmetry_multiplicity
_atom_site_calc_flag
_atom_site_refinement_flags
_atom_site_disorder_assembly
_atom_site_disorder_group
Au Au 0.089576(9) 0.24982(2) 0.272384(12) 0.02685(8) Uani 1 1 d . . .
Fe Fe 0.15816(4) 0.20120(7) 0.16335(5) 0.0314(2) Uani 1 1 d . . .
P P 0.05168(6) 0.14853(12) 0.16417(9) 0.0264(3) Uani 1 1 d . . .
S S 0.25880(7) 0.07750(15) 0.17560(11) 0.0432(4) Uani 1 1 d . . .
C1 C 0.0749(2) 0.1806(4) 0.1119(3) 0.0270(13) Uani 1 1 d U . .
C2 C 0.0824(3) 0.2812(5) 0.0961(4) 0.0359(16) Uani 1 1 d U . .
H2 H 0.0763 0.3421 0.1112 0.043 Uiso 1 1 calc R . .
C3 C 0.1004(3) 0.2738(5) 0.0542(4) 0.0464(19) Uani 1 1 d U . .
H3 H 0.1083 0.3289 0.0363 0.056 Uiso 1 1 calc R . .
C4 C 0.1047(3) 0.1688(6) 0.0434(4) 0.0416(16) Uani 1 1 d U . .
H4 H 0.1163 0.1423 0.0178 0.050 Uiso 1 1 calc R . .
C5 C 0.0886(2) 0.1109(5) 0.0783(3) 0.0329(14) Uani 1 1 d U . .
H5 H 0.0870 0.0393 0.0791 0.039 Uiso 1 1 calc R . .
C6 C 0.2227(3) 0.1107(6) 0.2594(4) 0.0422(16) Uani 1 1 d U . .
H6 H 0.2198 0.0413 0.2664 0.051 Uiso 1 1 calc R . .
C7 C 0.2115(3) 0.1954(7) 0.2866(4) 0.0513(18) Uani 1 1 d U . .
H7 H 0.1999 0.1910 0.3152 0.062 Uiso 1 1 calc R . .
C8 C 0.2205(3) 0.2859(6) 0.2641(5) 0.055(2) Uani 1 1 d U . .
H8 H 0.2160 0.3520 0.2752 0.066 Uiso 1 1 calc R . .
C9 C 0.2381(3) 0.2615(5) 0.2208(4) 0.0464(17) Uani 1 1 d U . .
H9 H 0.2467 0.3075 0.1985 0.056 Uiso 1 1 calc R . .
C10 C 0.2392(2) 0.1521(5) 0.2194(4) 0.0314(14) Uani 1 1 d U . .
C11 C 0.1275(2) 0.3367(4) 0.3739(3) 0.0258(13) Uani 1 1 d DU . .
C12 C 0.1865(3) 0.3563(4) 0.4302(3) 0.0320(14) Uani 1 1 d DU . .
C13 C 0.2135(3) 0.4143(5) 0.4979(3) 0.0331(15) Uani 1 1 d DU . .
C14 C 0.1812(3) 0.4567(5) 0.5121(4) 0.0360(15) Uani 1 1 d DU . .
C15 C 0.1226(3) 0.4401(5) 0.4583(4) 0.0381(16) Uani 1 1 d DU . .
C16 C 0.0974(2) 0.3812(5) 0.3909(4) 0.0333(15) Uani 1 1 d DU . .
F1 F 0.22093(15) 0.3169(4) 0.4191(2) 0.0542(12) Uani 1 1 d D . .
F2 F 0.27132(15) 0.4323(4) 0.5504(2) 0.0589(13) Uani 1 1 d D . .
F3 F 0.20675(16) 0.5170(3) 0.5778(2) 0.0527(11) Uani 1 1 d D . .
F4 F 0.09098(18) 0.4820(4) 0.4731(3) 0.0662(13) Uani 1 1 d D . .
F5 F 0.03907(15) 0.3685(3) 0.3401(2) 0.0551(12) Uani 1 1 d D . .
C21 C 0.3353(3) 0.0626(4) 0.2581(4) 0.0337(14) Uani 1 1 d DU . .
C22 C 0.3664(3) 0.0272(5) 0.2403(5) 0.0496(19) Uani 1 1 d DU . .
H22 H 0.3472 0.0095 0.1873 0.060 Uiso 1 1 calc R . .
C23 C 0.4267(3) 0.0170(6) 0.3006(6) 0.060(2) Uani 1 1 d DU . .
H23 H 0.4478 -0.0076 0.2882 0.072 Uiso 1 1 calc R . .
C24 C 0.4549(3) 0.0441(5) 0.3795(6) 0.055(2) Uani 1 1 d DU . .
H24 H 0.4953 0.0394 0.4201 0.066 Uiso 1 1 calc R . .
C25 C 0.4235(3) 0.0770(5) 0.3967(5) 0.0478(17) Uani 1 1 d DU . .
H25 H 0.4426 0.0938 0.4497 0.057 Uiso 1 1 calc R . .
C26 C 0.3633(3) 0.0865(5) 0.3370(4) 0.0399(16) Uani 1 1 d DU . .
H26 H 0.3422 0.1087 0.3500 0.048 Uiso 1 1 calc R . .
C31 C -0.0272(2) 0.1447(5) 0.0868(3) 0.0294(13) Uani 1 1 d DU . .
C32 C -0.0574(3) 0.1128(6) 0.1084(4) 0.0506(19) Uani 1 1 d DU . .
H32 H -0.0371 0.0947 0.1617 0.061 Uiso 1 1 calc R . .
C33 C -0.1176(3) 0.1078(6) 0.0511(5) 0.060(2) Uani 1 1 d DU . .
H33 H -0.1377 0.0856 0.0658 0.072 Uiso 1 1 calc R . .
C34 C -0.1476(3) 0.1354(6) -0.0268(4) 0.0480(18) Uani 1 1 d DU . .
H34 H -0.1881 0.1322 -0.0650 0.058 Uiso 1 1 calc R . .
C35 C -0.1186(3) 0.1676(6) -0.0489(4) 0.0486(18) Uani 1 1 d DU . .
H35 H -0.1393 0.1861 -0.1022 0.058 Uiso 1 1 calc R . .
C36 C -0.0578(3) 0.1727(5) 0.0086(4) 0.0386(16) Uani 1 1 d DU . .
H36 H -0.0381 0.1954 -0.0065 0.046 Uiso 1 1 calc R . .
C41 C 0.0723(2) 0.0142(5) 0.1914(3) 0.0276(13) Uani 1 1 d DU . .
C42 C 0.0392(3) -0.0640(5) 0.1363(4) 0.0391(16) Uani 1 1 d DU . .
H42 H 0.0041 -0.0489 0.0847 0.047 Uiso 1 1 calc R . .
C43 C 0.0580(4) -0.1643(6) 0.1574(5) 0.054(2) Uani 1 1 d DU . .
H43 H 0.0357 -0.2170 0.1201 0.065 Uiso 1 1 calc R . .
C44 C 0.1096(4) -0.1866(6) 0.2335(5) 0.061(2) Uani 1 1 d DU . .
H44 H 0.1220 -0.2548 0.2477 0.073 Uiso 1 1 calc R . .
C45 C 0.1429(3) -0.1111(6) 0.2879(5) 0.065(2) Uani 1 1 d DU . .
H45 H 0.1783 -0.1271 0.3391 0.078 Uiso 1 1 calc R . .
C46 C 0.1244(3) -0.0102(5) 0.2679(4) 0.0469(19) Uani 1 1 d DU . .
H46 H 0.1471 0.0417 0.3059 0.056 Uiso 1 1 calc R . .
C100 C 0.2195(6) 0.6970(11) 0.4653(8) 0.043(3) Uiso 0.50 1 d PU . .
C101 C 0.1752(10) 0.2666(15) 0.9583(13) 0.088(6) Uiso 0.50 1 d PU . .
C102 C 0.5482(9) 0.1807(16) 0.3321(13) 0.085(6) Uiso 0.50 1 d PU . .
C103 C 0.5000 0.170(7) 0.2500 0.22(4) Uiso 0.50 2 d SPU . .
C104 C 0.5000 0.219(7) 0.2500 0.20(4) Uiso 0.50 2 d SPU . .
C105 C 0.4651(14) 0.343(3) 0.1995(19) 0.175(13) Uiso 0.50 1 d PU . .
C106 C 0.2500 0.7500 0.5000 0.107(11) Uiso 0.50 2 d SPU . .
C107 C 0.1141(14) 0.295(2) 0.8896(18) 0.136(10) Uiso 0.50 1 d PU . .

loop_
_atom_site_aniso_label
_atom_site_aniso_U_11
_atom_site_aniso_U_22
_atom_site_aniso_U_33
_atom_site_aniso_U_23
_atom_site_aniso_U_13
_atom_site_aniso_U_12
Au 0.02043(11) 0.02743(12) 0.02471(11) -0.00562(13) 0.01214(9) -0.00128(12)
Fe 0.0200(4) 0.0325(5) 0.0350(5) -0.0065(4) 0.0160(4) -0.0017(4)
P 0.0183(7) 0.0279(9) 0.0224(7) -0.0040(7) 0.0095(7) -0.0013(7)
S 0.0361(9) 0.0475(11) 0.0445(10) -0.0064(9) 0.0268(9) 0.0040(8)
C1 0.017(3) 0.027(3) 0.022(3) 0.000(2) 0.007(2) 0.001(2)
C2 0.027(3) 0.027(4) 0.046(4) 0.006(3) 0.022(3) 0.008(3)
C3 0.041(4) 0.050(5) 0.047(4) 0.013(3) 0.029(3) 0.001(3)
C4 0.025(3) 0.060(5) 0.030(3) -0.005(3) 0.015(3) -0.002(3)
C5 0.022(3) 0.035(4) 0.029(3) -0.011(3) 0.012(3) -0.006(3)
C6 0.031(4) 0.052(4) 0.036(4) 0.001(3) 0.020(3) 0.003(3)
C7 0.025(4) 0.079(5) 0.034(4) -0.016(4) 0.014(3) 0.001(4)
C8 0.025(4) 0.049(4) 0.057(5) -0.031(4) 0.015(3) -0.002(3)
C9 0.024(3) 0.034(4) 0.064(4) -0.013(4) 0.024(3) -0.012(3)
C10 0.020(3) 0.032(3) 0.034(3) -0.007(3) 0.015(3) -0.002(3)
C11 0.024(3) 0.029(3) 0.024(3) -0.003(2) 0.016(3) -0.003(3)
C12 0.029(3) 0.040(4) 0.028(3) -0.002(3) 0.020(3) 0.006(3)
C13 0.023(3) 0.041(4) 0.028(3) -0.009(3) 0.014(3) -0.001(3)
C14 0.035(3) 0.042(4) 0.022(3) -0.007(3) 0.016(3) 0.000(3)
C15 0.040(4) 0.039(4) 0.048(4) -0.002(3) 0.035(3) 0.010(3)
C16 0.020(3) 0.040(4) 0.034(3) -0.004(3) 0.016(3) 0.000(3)
F1 0.029(2) 0.083(3) 0.051(2) -0.025(2) 0.027(2) -0.002(2)
F2 0.0217(19) 0.094(4) 0.039(2) -0.029(2) 0.0119(18) -0.010(2)
F3 0.045(2) 0.069(3) 0.032(2) -0.024(2) 0.0212(19) -0.004(2)
F4 0.048(3) 0.095(4) 0.064(3) -0.029(3) 0.041(2) 0.004(2)
F5 0.024(2) 0.077(3) 0.058(3) -0.026(2) 0.025(2) -0.006(2)
C21 0.032(3) 0.020(3) 0.052(4) 0.004(3) 0.030(3) 0.003(3)
C22 0.054(4) 0.034(4) 0.076(5) -0.009(4) 0.050(4) 0.001(4)
C23 0.052(4) 0.033(4) 0.111(6) 0.000(5) 0.062(5) 0.005(4)
C24 0.033(4) 0.034(4) 0.095(5) 0.010(4) 0.042(4) 0.004(3)
C25 0.034(3) 0.040(4) 0.061(4) 0.009(4) 0.028(3) 0.003(3)
C26 0.036(3) 0.041(4) 0.051(4) 0.005(3) 0.033(3) 0.004(3)
C31 0.023(3) 0.032(3) 0.029(3) -0.007(3) 0.016(3) 0.002(3)
C32 0.034(4) 0.078(6) 0.036(4) -0.006(4) 0.022(3) -0.005(4)
C33 0.035(4) 0.090(7) 0.068(5) -0.019(5) 0.039(4) -0.009(4)
C34 0.017(3) 0.053(5) 0.052(4) -0.016(4) 0.014(3) -0.002(3)
C35 0.028(3) 0.057(5) 0.037(4) 0.003(3) 0.013(3) 0.003(3)
C36 0.027(3) 0.041(4) 0.038(3) 0.002(3) 0.018(3) -0.002(3)
C41 0.025(3) 0.028(3) 0.032(3) -0.002(3) 0.020(3) -0.004(3)
C42 0.044(4) 0.036(4) 0.033(3) -0.008(3) 0.024(3) -0.007(3)
C43 0.074(5) 0.036(4) 0.057(4) -0.018(4) 0.046(4) -0.013(4)
C44 0.084(6) 0.035(4) 0.082(5) 0.008(4) 0.064(5) 0.016(4)
C45 0.046(5) 0.049(5) 0.056(5) 0.014(4) 0.017(4) 0.015(4)
C46 0.033(4) 0.035(4) 0.040(4) 0.000(3) 0.012(3) 0.000(3)

loop_
_atom_type_symbol
_atom_type_description
_atom_type_scat_dispersion_real
_atom_type_scat_dispersion_imag
_atom_type_scat_source
C C 0.0033 0.0016 'International Tables Vol C Tables 4.2.6.8 and 6.1.1.4'
H H 0.0000 0.0000 'International Tables Vol C Tables 4.2.6.8 and 6.1.1.4'
F F 0.0171 0.0103 'International Tables Vol C Tables 4.2.6.8 and 6.1.1.4'
P P 0.1023 0.0942 'International Tables Vol C Tables 4.2.6.8 and 6.1.1.4'
S S 0.1246 0.1234 'International Tables Vol C Tables 4.2.6.8 and 6.1.1.4'
Fe Fe 0.3463 0.8444 'International Tables Vol C Tables 4.2.6.8 and 6.1.1.4'
Au Au -2.0133 8.8022 'International Tables Vol C Tables 4.2.6.8 and 6.1.1.4'

loop_
_geom_angle_atom_site_label_1
_geom_angle_atom_site_label_2
_geom_angle_atom_site_label_3
_geom_angle
_geom_angle_site_symmetry_1
_geom_angle_site_symmetry_3
_geom_angle_publ_flag
C11 Au P 177.13(17) . . y
C10 Fe C1 153.7(3) . . ?
C10 Fe C2 164.2(3) . . ?
C1 Fe C2 40.9(2) . . ?
C10 Fe C5 119.6(3) . . ?
C1 Fe C5 41.0(2) . . ?
C2 Fe C5 68.3(3) . . ?
C10 Fe C9 41.1(2) . . ?
C1 Fe C9 164.1(3) . . ?
C2 Fe C9 125.8(3) . . ?
C5 Fe C9 152.8(3) . . ?
C10 Fe C4 108.5(3) . . ?
C1 Fe C4 68.5(3) . . ?
C2 Fe C4 67.9(3) . . ?
C5 Fe C4 40.4(2) . . ?
C9 Fe C4 118.1(3) . . ?
C10 Fe C8 68.1(3) . . ?
C1 Fe C8 126.5(3) . . ?
C2 Fe C8 107.8(3) . . ?
C5 Fe C8 164.8(3) . . ?
C9 Fe C8 41.5(3) . . ?
C4 Fe C8 153.3(4) . . ?
C10 Fe C3 127.4(3) . . ?
C1 Fe C3 68.2(3) . . ?
C2 Fe C3 40.0(3) . . ?
C5 Fe C3 67.9(3) . . ?
C9 Fe C3 106.8(3) . . ?
C4 Fe C3 40.3(3) . . ?
C8 Fe C3 119.3(3) . . ?
C10 Fe C6 40.6(2) . . ?
C1 Fe C6 119.4(3) . . ?
C2 Fe C6 153.5(3) . . ?
C5 Fe C6 108.8(3) . . ?
C9 Fe C6 69.2(3) . . ?
C4 Fe C6 128.0(3) . . ?
C8 Fe C6 67.7(3) . . ?
C3 Fe C6 165.4(3) . . ?
C10 Fe C7 67.6(3) . . ?
C1 Fe C7 108.6(3) . . ?
C2 Fe C7 119.7(3) . . ?
C5 Fe C7 128.5(3) . . ?
C9 Fe C7 68.5(3) . . ?
C4 Fe C7 165.9(3) . . ?
C8 Fe C7 39.4(3) . . ?
C3 Fe C7 152.8(3) . . ?
C6 Fe C7 40.3(3) . . ?
C1 P C31 105.3(3) . . y
C1 P C41 103.6(3) . . y
C31 P C41 103.7(3) . . y
C1 P Au 114.84(19) . . y
C31 P Au 115.33(19) . . y
C41 P Au 112.7(2) . . y
C10 S C21 101.8(3) . . y
C2 C1 C5 107.1(5) . . ?
C2 C1 P 125.9(5) . . ?
C5 C1 P 127.0(5) . . ?
C2 C1 Fe 69.8(3) . . ?
C5 C1 Fe 69.8(3) . . ?
P C1 Fe 126.0(3) . . ?
C3 C2 C1 108.7(6) . . ?
C3 C2 Fe 70.6(4) . . ?
C1 C2 Fe 69.4(3) . . ?
C2 C3 C4 108.2(6) . . ?
C2 C3 Fe 69.3(4) . . ?
C4 C3 Fe 69.6(4) . . ?
C5 C4 C3 108.1(6) . . ?
C5 C4 Fe 69.6(4) . . ?
C3 C4 Fe 70.1(4) . . ?
C4 C5 C1 108.0(6) . . ?
C4 C5 Fe 70.0(4) . . ?
C1 C5 Fe 69.2(3) . . ?
C10 C6 C7 106.5(7) . . ?
C10 C6 Fe 68.4(4) . . ?
C7 C6 Fe 70.0(4) . . ?
C8 C7 C6 109.3(7) . . ?
C8 C7 Fe 69.7(4) . . ?
C6 C7 Fe 69.8(4) . . ?
C7 C8 C9 109.1(6) . . ?
C7 C8 Fe 70.9(4) . . ?
C9 C8 Fe 69.0(4) . . ?
C10 C9 C8 105.1(7) . . ?
C10 C9 Fe 68.9(3) . . ?
C8 C9 Fe 69.5(4) . . ?
C6 C10 C9 109.9(6) . . ?
C6 C10 S 124.3(5) . . ?
C9 C10 S 125.8(5) . . ?
C6 C10 Fe 71.0(4) . . ?
C9 C10 Fe 70.1(4) . . ?
S C10 Fe 126.0(3) . . ?
C16 C11 C12 114.2(5) . . ?
C16 C11 Au 124.0(4) . . ?
C12 C11 Au 121.8(4) . . ?
F1 C12 C13 116.5(5) . . ?
F1 C12 C11 119.5(5) . . ?
C13 C12 C11 124.0(6) . . ?
F2 C13 C14 119.2(5) . . ?
F2 C13 C12 121.5(5) . . ?
C14 C13 C12 119.3(6) . . ?
F3 C14 C13 120.6(6) . . ?
F3 C14 C15 120.0(6) . . ?
C13 C14 C15 119.4(6) . . ?
F4 C15 C14 119.0(6) . . ?
F4 C15 C16 121.9(6) . . ?
C14 C15 C16 119.1(6) . . ?
F5 C16 C11 120.0(5) . . ?
F5 C16 C15 115.9(5) . . ?
C11 C16 C15 124.1(6) . . ?
C22 C21 C26 120.0(6) . . ?
C22 C21 S 116.7(6) . . ?
C26 C21 S 123.2(5) . . ?
C21 C22 C23 120.6(8) . . ?
C24 C23 C22 119.2(7) . . ?
C25 C24 C23 119.7(7) . . ?
C24 C25 C26 121.5(8) . . ?
C21 C26 C25 119.0(6) . . ?
C36 C31 C32 119.0(6) . . ?
C36 C31 P 122.7(5) . . ?
C32 C31 P 118.3(5) . . ?
C33 C32 C31 120.3(7) . . ?
C34 C33 C32 120.0(7) . . ?
C35 C34 C33 120.4(6) . . ?
C34 C35 C36 119.9(7) . . ?
C31 C36 C35 120.4(6) . . ?
C42 C41 C46 118.8(6) . . ?
C42 C41 P 121.8(5) . . ?
C46 C41 P 119.2(5) . . ?
C43 C42 C41 120.2(7) . . ?
C44 C43 C42 119.9(7) . . ?
C45 C44 C43 120.8(7) . . ?
C44 C45 C46 120.0(7) . . ?
C45 C46 C41 120.2(7) . . ?
C106 C100 C101 101.9(15) . 6_565 ?
C106 C100 C100 0.0(10) . 7_566 ?
C101 C100 C100 101.9(15) 6_565 7_566 ?
C100 C101 C107 122(2) 6_566 . ?
C100 C101 C106 31.6(8) 6_566 4_546 ?
C107 C101 C106 148.7(19) . 4_546 ?
C103 C102 C104 26(5) . . ?
C103 C102 C107 140(2) . 8 ?
C104 C102 C107 129(3) . 8 ?
C104 C103 C102 84(4) . 2_655 ?
C104 C103 C102 84(4) . . ?
C102 C103 C102 168(8) 2_655 . ?
C103 C104 C102 70(4) . 2_655 ?
C103 C104 C102 70(4) . . ?
C102 C104 C102 140(7) 2_655 . ?
C103 C104 C105 150.9(18) . 2_655 ?
C102 C104 C105 139(5) 2_655 2_655 ?
C102 C104 C105 81(2) . 2_655 ?
C103 C104 C105 150.9(18) . . ?
C102 C104 C105 81(2) 2_655 . ?
C102 C104 C105 139(5) . . ?
C105 C104 C105 58(4) 2_655 . ?
C105 C105 C104 60.9(18) 2_655 . ?
C100 C106 C100 180(2) 7_566 . ?
C100 C106 C101 46.4(10) 7_566 4_556 ?
C100 C106 C101 133.6(10) . 4_556 ?
C100 C106 C101 133.6(10) 7_566 6_565 ?
C100 C106 C101 46.4(10) . 6_565 ?
C101 C106 C101 180.000(3) 4_556 6_565 ?
C101 C107 C102 166(3) . 8_456 ?

loop_
_geom_bond_atom_site_label_1
_geom_bond_atom_site_label_2
_geom_bond_distance
_geom_bond_site_symmetry_2
_geom_bond_publ_flag
Au C11 2.056(6) . y
Au P 2.2701(16) . y
Fe C10 2.016(6) . ?
Fe C1 2.020(6) . ?
Fe C2 2.026(6) . ?
Fe C5 2.029(6) . ?
Fe C9 2.032(6) . ?
Fe C4 2.035(6) . ?
Fe C8 2.038(7) . ?
Fe C3 2.042(7) . ?
Fe C6 2.050(7) . ?
Fe C7 2.053(7) . ?
P C1 1.800(6) . y
P C31 1.811(6) . y
P C41 1.814(6) . y
S C10 1.761(6) . y
S C21 1.782(6) . y
C1 C2 1.412(9) . ?
C1 C5 1.418(8) . ?
C2 C3 1.393(10) . ?
C3 C4 1.406(10) . ?
C4 C5 1.404(9) . ?
C6 C10 1.412(9) . ?
C6 C7 1.412(10) . ?
C7 C8 1.380(12) . ?
C8 C9 1.441(11) . ?
C9 C10 1.420(8) . ?
C11 C16 1.360(8) . ?
C11 C12 1.377(8) . ?
C12 F1 1.358(6) . ?
C12 C13 1.363(8) . ?
C13 F2 1.347(7) . ?
C13 C14 1.362(8) . ?
C14 F3 1.357(7) . ?
C14 C15 1.362(9) . ?
C15 F4 1.350(7) . ?
C15 C16 1.374(9) . ?
C16 F5 1.351(6) . ?
C21 C22 1.356(9) . ?
C21 C26 1.383(9) . ?
C22 C23 1.392(10) . ?
C23 C24 1.391(11) . ?
C24 C25 1.343(10) . ?
C25 C26 1.388(9) . ?
C31 C36 1.365(8) . ?
C31 C32 1.385(9) . ?
C32 C33 1.383(9) . ?
C33 C34 1.361(10) . ?
C34 C35 1.360(10) . ?
C35 C36 1.396(8) . ?
C41 C42 1.377(8) . ?
C41 C46 1.384(8) . ?
C42 C43 1.372(10) . ?
C43 C44 1.367(11) . ?
C44 C45 1.347(11) . ?
C45 C46 1.376(10) . ?
C100 C106 0.989(14) . ?
C100 C101 1.37(2) 6_565 ?
C100 C100 1.98(3) 7_566 ?
C101 C100 1.37(2) 6_566 ?
C101 C107 1.47(3) . ?
C101 C106 1.85(2) 4_546 ?
C102 C103 1.39(2) . ?
C102 C104 1.47(4) . ?
C102 C107 1.55(3) 8 ?
C103 C104 0.64(13) . ?
C103 C102 1.39(2) 2_655 ?
C104 C102 1.47(4) 2_655 ?
C104 C105 1.84(7) 2_655 ?
C104 C105 1.84(7) . ?
C105 C105 1.79(6) 2_655 ?
C106 C100 0.989(14) 7_566 ?
C106 C101 1.85(2) 4_556 ?
C106 C101 1.85(2) 6_565 ?
C107 C102 1.55(3) 8_456 ?

loop_
_geom_hbond_atom_site_label_D
_geom_hbond_atom_site_label_H
_geom_hbond_atom_site_label_A
_geom_hbond_distance_DH
_geom_hbond_distance_HA
_geom_hbond_distance_DA
_geom_hbond_angle_DHA
_geom_hbond_site_symmetry_A
C24 H24 F4 0.93 2.46 3.315(8) 152.2 3_545
C46 H46 F2 0.93 2.43 3.208(8) 141.5 7_556
